data_4307722
loop_
_publ_author_name
'Peter Schwendt'
'Alan S. Tracey'
'Jozef Tatiersky'
'Jana G\'alikov\'a'
'Zdirad \<Z\'ak'

_publ_section_title
;
Vanadium(V) Tartrato Complexes: Speciation in the
H3O+(OH-)/H2VO4-/(2R,3R)-Tartrate System and X-ray Crystal Structures of
Na4[V4O8(rac-tart)2].12H2O and (NEt4)4[V4O8((R,R)-tart)2].6H2O (tart =
C4H2O64-)
;
_journal_name_full 'Inorganic Chemistry'
_journal_page_first 3971
_journal_page_last 3983
_journal_paper_doi 10.1021/ic062223h
_journal_volume 46
_journal_year 2007
_chemical_formula_sum 'C40 H96 N4 O26 V4'
_chemical_formula_weight 1252.97
_chemical_name_systematic
; 
 ? 
;
_space_group_IT_number 4
_symmetry_cell_setting monoclinic
_symmetry_space_group_name_Hall 'P 2yb'
_symmetry_space_group_name_H-M 'P 1 21 1'
_atom_sites_solution_hydrogens geom
_atom_sites_solution_primary direct
_atom_sites_solution_secondary difmap
_audit_creation_method SHELXL-97
_cell_angle_alpha 90.00
_cell_angle_beta 108.75(3)
_cell_angle_gamma 90.00
_cell_formula_units_Z 2
_cell_length_a 12.225(2)
_cell_length_b 14.029(3)
_cell_length_c 18.298(4)
_cell_measurement_reflns_used 5726
_cell_measurement_temperature 120(2)
_cell_measurement_theta_max 18.5
_cell_measurement_theta_min 2.3
_cell_volume 2971.6(12)
_computing_cell_refinement 'KUMA Crysalis 168'
_computing_data_collection 'KUMA Crysalis 168'
_computing_data_reduction 'KUMA Crysalis 168'
_computing_molecular_graphics 'Bruker SHELXTL V5.1'
_computing_publication_material SHELXL-97
_computing_structure_refinement 'SHELXL-97 (Sheldrick, 1997)'
_computing_structure_solution 'SHELXS-97 (Sheldrick, 1990)'
_diffrn_ambient_temperature 120(2)
_diffrn_detector_area_resol_mean '0.06 mm'
_diffrn_measured_fraction_theta_full 0.997
_diffrn_measured_fraction_theta_max 0.997
_diffrn_measurement_device_type 'KUMA KM-4 CCD'
_diffrn_measurement_method 'omega scan'
_diffrn_radiation_monochromator graphite
_diffrn_radiation_source 'fine-focus sealed tube'
_diffrn_radiation_type MoK\a
_diffrn_radiation_wavelength 0.71073
_diffrn_reflns_av_R_equivalents 0.0657
_diffrn_reflns_av_sigmaI/netI 0.0776
_diffrn_reflns_limit_h_max 14
_diffrn_reflns_limit_h_min -14
_diffrn_reflns_limit_k_max 16
_diffrn_reflns_limit_k_min -13
_diffrn_reflns_limit_l_max 21
_diffrn_reflns_limit_l_min -21
_diffrn_reflns_number 35252
_diffrn_reflns_theta_full 25.00
_diffrn_reflns_theta_max 25.00
_diffrn_reflns_theta_min 2.81
_diffrn_standards_decay_% 0
_diffrn_standards_interval_count 'each 100 frames'
_exptl_absorpt_coefficient_mu 0.689
_exptl_absorpt_correction_T_max 0.9036
_exptl_absorpt_correction_T_min 0.7700
_exptl_absorpt_correction_type empirical
_exptl_crystal_colour 'deep red'
_exptl_crystal_density_diffrn 1.400
_exptl_crystal_density_method 'not measured'
_exptl_crystal_description prism
_exptl_crystal_F_000 1328
_exptl_crystal_size_max 0.40
_exptl_crystal_size_mid 0.20
_exptl_crystal_size_min 0.15
_refine_diff_density_max 1.201
_refine_diff_density_min -0.811
_refine_diff_density_rms 0.083
_refine_ls_abs_structure_details 'Flack H D (1983), Acta Cryst. A39, 876-881'
_refine_ls_abs_structure_Flack -0.03(2)
_refine_ls_extinction_method none
_refine_ls_goodness_of_fit_ref 0.966
_refine_ls_hydrogen_treatment mixed
_refine_ls_matrix_type full
_refine_ls_number_parameters 683
_refine_ls_number_reflns 9531
_refine_ls_number_restraints 19
_refine_ls_restrained_S_all 0.975
_refine_ls_R_factor_all 0.0703
_refine_ls_R_factor_gt 0.0499
_refine_ls_shift/su_max 0.022
_refine_ls_shift/su_mean 0.000
_refine_ls_structure_factor_coef Fsqd
_refine_ls_weighting_details 'calc w=1/[\s^2^(Fo^2^)+(0.0747P)^2^+0.0000P] where P=(Fo^2^+2Fc^2^)/3'
_refine_ls_weighting_scheme calc
_refine_ls_wR_factor_gt 0.1173
_refine_ls_wR_factor_ref 0.1241
_reflns_number_gt 7008
_reflns_number_total 9531
_reflns_threshold_expression >2sigma(I)
_cod_data_source_file ic062223hsi20061122_084420.cif
_cod_data_source_block lvina
_cod_original_cell_volume 2971.6(10)
_cod_database_code 4307722

loop_
_symmetry_equiv_pos_as_xyz
'x, y, z'
'-x, y+1/2, -z'

loop_
_atom_site_label
_atom_site_type_symbol
_atom_site_fract_x
_atom_site_fract_y
_atom_site_fract_z
_atom_site_U_iso_or_equiv
_atom_site_adp_type
_atom_site_occupancy
_atom_site_symmetry_multiplicity
_atom_site_calc_flag
_atom_site_refinement_flags
_atom_site_disorder_assembly
_atom_site_disorder_group
V1 V 0.68265(7) 0.51255(7) 0.17292(5) 0.0232(2) Uani 1 1 d . . .
V2 V 0.65758(7) 0.58528(7) 0.35468(5) 0.0268(2) Uani 1 1 d . . .
V3 V 0.88380(7) 0.64239(7) 0.26826(5) 0.0247(2) Uani 1 1 d . . .
V4 V 0.59134(7) 0.72311(7) 0.21472(5) 0.0257(2) Uani 1 1 d . . .
C1 C 0.5127(5) 0.4319(5) 0.3655(3) 0.0333(15) Uani 1 1 d . . .
C2 C 0.6236(5) 0.3909(4) 0.3576(3) 0.0306(14) Uani 1 1 d . . .
H2 H 0.6446 0.3292 0.3859 0.037 Uiso 1 1 calc R . .
C3 C 0.6112(4) 0.3798(4) 0.2717(3) 0.0256(13) Uani 1 1 d . . .
H3 H 0.5455 0.3359 0.2464 0.031 Uiso 1 1 calc R . .
C4 C 0.7252(5) 0.3383(4) 0.2632(3) 0.0273(13) Uani 1 1 d . . .
C5 C 0.9572(4) 0.7958(4) 0.1923(3) 0.0260(13) Uani 1 1 d . . .
C6 C 0.9116(5) 0.8347(4) 0.2566(3) 0.0306(14) Uani 1 1 d . . .
H6 H 0.9531 0.8945 0.2797 0.037 Uiso 1 1 calc R . .
C7 C 0.7786(4) 0.8532(4) 0.2194(3) 0.0261(13) Uani 1 1 d . . .
H7 H 0.7641 0.9004 0.1763 0.031 Uiso 1 1 calc R . .
C8 C 0.7278(5) 0.8894(5) 0.2808(3) 0.0319(15) Uani 1 1 d . . .
O1 O 0.5114(3) 0.5235(3) 0.3664(2) 0.0301(9) Uani 1 1 d . . .
O2 O 0.4311(3) 0.3785(3) 0.3674(3) 0.0431(11) Uani 1 1 d . . .
O3 O 0.7101(3) 0.4629(3) 0.3891(2) 0.0304(9) Uani 1 1 d . . .
O4 O 0.5895(3) 0.4695(3) 0.2363(2) 0.0283(9) Uani 1 1 d . . .
O5 O 0.7607(3) 0.2584(3) 0.2901(2) 0.0356(10) Uani 1 1 d . . .
O6 O 0.7737(3) 0.3947(3) 0.2288(2) 0.0298(9) Uani 1 1 d . . .
O7 O 0.9588(3) 0.7026(3) 0.1927(2) 0.0260(9) Uani 1 1 d . . .
O8 O 0.9828(3) 0.8471(3) 0.1461(2) 0.0391(10) Uani 1 1 d . . .
O9 O 0.9278(3) 0.7634(3) 0.3124(2) 0.0269(9) Uani 1 1 d . . .
O10 O 0.7295(3) 0.7649(3) 0.1911(2) 0.0259(9) Uani 1 1 d . . .
O11 O 0.7619(3) 0.9660(3) 0.3161(2) 0.0360(10) Uani 1 1 d . . .
O12 O 0.6496(3) 0.8345(3) 0.2916(2) 0.0322(10) Uani 1 1 d . . .
O13 O 0.6417(3) 0.4600(3) 0.0898(2) 0.0327(9) Uani 1 1 d . . .
O14 O 0.7005(3) 0.6445(3) 0.4348(2) 0.0341(9) Uani 1 1 d . . .
015 O 0.9882(3) 0.5780(3) 0.3202(2) 0.0320(9) Uani 1 1 d . . .
O16 O 0.4817(3) 0.7826(3) 0.1609(2) 0.0359(10) Uani 1 1 d . . .
O17 O 0.8155(3) 0.5666(3) 0.1800(2) 0.0273(9) Uani 1 1 d . . .
O18 O 0.5917(3) 0.6190(3) 0.15516(19) 0.0267(9) Uani 1 1 d . . .
O19 O 0.5467(3) 0.6655(3) 0.2873(2) 0.0280(9) Uani 1 1 d . . .
O20 O 0.7661(3) 0.6156(3) 0.3072(2) 0.0298(9) Uani 1 1 d . . .
N1 N 0.3420(4) 0.8183(4) 0.3684(3) 0.0332(12) Uani 1 1 d . . .
C11 C 0.2354(6) 0.7557(6) 0.3335(6) 0.081(3) Uani 1 1 d . . .
H11A H 0.1721 0.7958 0.3005 0.098 Uiso 1 1 calc R . .
H11B H 0.2100 0.7300 0.3758 0.098 Uiso 1 1 calc R . .
C21 C 0.2560(7) 0.6709(8) 0.2844(7) 0.114(4) Uani 1 1 d . . .
H21A H 0.2588 0.6948 0.2347 0.171 Uiso 1 1 calc R . .
H21B H 0.1928 0.6248 0.2756 0.171 Uiso 1 1 calc R . .
H21C H 0.3294 0.6397 0.3121 0.171 Uiso 1 1 calc R . .
C31 C 0.4426(7) 0.7613(5) 0.4200(4) 0.056(2) Uani 1 1 d . . .
H31A H 0.5059 0.8067 0.4444 0.067 Uiso 1 1 calc R . .
H31B H 0.4704 0.7190 0.3864 0.067 Uiso 1 1 calc R . .
C41 C 0.4242(10) 0.7001(7) 0.4838(5) 0.108(4) Uani 1 1 d . . .
H41A H 0.3905 0.7391 0.5155 0.162 Uiso 1 1 calc R . .
H41B H 0.4986 0.6744 0.5161 0.162 Uiso 1 1 calc R . .
H41C H 0.3718 0.6475 0.4608 0.162 Uiso 1 1 calc R . .
C51 C 0.3872(7) 0.8601(6) 0.3076(4) 0.069(2) Uani 1 1 d . . .
H51A H 0.4155 0.8078 0.2822 0.082 Uiso 1 1 calc R . .
H51B H 0.4535 0.9022 0.3330 0.082 Uiso 1 1 calc R . .
C61 C 0.2955(9) 0.9178(7) 0.2456(5) 0.093(3) Uani 1 1 d . . .
H61A H 0.2412 0.8739 0.2104 0.140 Uiso 1 1 calc R . .
H61B H 0.3336 0.9568 0.2165 0.140 Uiso 1 1 calc R . .
H61C H 0.2536 0.9592 0.2706 0.140 Uiso 1 1 calc R . .
C71 C 0.3019(5) 0.8952(5) 0.4145(4) 0.0445(17) Uani 1 1 d . . .
H71A H 0.2277 0.9221 0.3813 0.053 Uiso 1 1 calc R . .
H71B H 0.2877 0.8646 0.4593 0.053 Uiso 1 1 calc R . .
C81 C 0.3884(7) 0.9770(6) 0.4436(5) 0.070(2) Uani 1 1 d . . .
H81A H 0.4559 0.9665 0.4269 0.105 Uiso 1 1 calc R . .
H81B H 0.4128 0.9793 0.5001 0.105 Uiso 1 1 calc R . .
H81C H 0.3516 1.0375 0.4225 0.105 Uiso 1 1 calc R . .
N2 N 1.0185(4) 0.4211(4) 0.0934(3) 0.0338(12) Uani 1 1 d . . .
C12 C 1.0264(17) 0.4473(15) 0.1649(7) 0.297(16) Uani 1 1 d . . .
H12A H 0.9753 0.4077 0.1849 0.357 Uiso 1 1 calc R . .
H12B H 1.0043 0.5151 0.1660 0.357 Uiso 1 1 calc R . .
C22 C 1.1800(7) 0.4292(7) 0.2232(5) 0.092(3) Uani 1 1 d . . .
H22A H 1.1967 0.3607 0.2290 0.138 Uiso 1 1 calc R . .
H22B H 1.1947 0.4580 0.2743 0.138 Uiso 1 1 calc R . .
H22C H 1.2298 0.4592 0.1972 0.138 Uiso 1 1 calc R . .
C32 C 1.0889(9) 0.4529(7) 0.0450(7) 0.100(3) Uani 1 1 d . . .
H32A H 1.0588 0.4241 -0.0071 0.120 Uiso 1 1 calc R . .
H32B H 1.1702 0.4326 0.0687 0.120 Uiso 1 1 calc R . .
C42 C 1.0815(8) 0.5718(7) 0.0382(6) 0.105(4) Uani 1 1 d . . .
H42A H 1.0102 0.5902 -0.0022 0.158 Uiso 1 1 calc R . .
H42B H 1.1482 0.5959 0.0253 0.158 Uiso 1 1 calc R . .
H42C H 1.0817 0.5987 0.0877 0.158 Uiso 1 1 calc R . .
C52 C 0.8881(7) 0.4482(8) 0.0488(6) 0.092(3) Uani 1 1 d . . .
H52A H 0.8388 0.4193 0.0766 0.110 Uiso 1 1 calc R . .
H52B H 0.8800 0.5182 0.0510 0.110 Uiso 1 1 calc R . .
C62 C 0.8443(7) 0.4188(7) -0.0311(4) 0.078(3) Uani 1 1 d . . .
H62A H 0.8903 0.4486 -0.0600 0.116 Uiso 1 1 calc R . .
H62B H 0.7635 0.4385 -0.0533 0.116 Uiso 1 1 calc R . .
H62C H 0.8496 0.3493 -0.0343 0.116 Uiso 1 1 calc R . .
C72 C 1.0249(8) 0.3128(7) 0.0943(6) 0.085(3) Uani 1 1 d . . .
H72A H 1.1068 0.2931 0.1154 0.103 Uiso 1 1 calc R . .
H72B H 0.9941 0.2889 0.0406 0.103 Uiso 1 1 calc R . .
C82 C 0.9557(5) 0.2666(5) 0.1434(5) 0.057(2) Uani 1 1 d . . .
H82A H 0.9835 0.2921 0.1960 0.086 Uiso 1 1 calc R . .
H82B H 0.9668 0.1973 0.1450 0.086 Uiso 1 1 calc R . .
H82C H 0.8734 0.2812 0.1201 0.086 Uiso 1 1 calc R . .
N3 N 1.0699(4) 0.3365(4) 0.4604(3) 0.0332(12) Uani 1 1 d . . .
C13 C 1.0634(5) 0.3041(5) 0.3795(3) 0.0387(16) Uani 1 1 d . . .
H13A H 0.9844 0.2800 0.3530 0.046 Uiso 1 1 calc R . .
H13B H 1.0756 0.3603 0.3504 0.046 Uiso 1 1 calc R . .
C23 C 1.1485(5) 0.2279(5) 0.3761(4) 0.0488(17) Uani 1 1 d . . .
H23A H 1.2267 0.2480 0.4064 0.073 Uiso 1 1 calc R . .
H23B H 1.1447 0.2178 0.3223 0.073 Uiso 1 1 calc R . .
H23C H 1.1296 0.1683 0.3973 0.073 Uiso 1 1 calc R . .
C33 C 1.1925(5) 0.3736(5) 0.5045(3) 0.0408(16) Uani 1 1 d . . .
H33A H 1.1935 0.3956 0.5561 0.049 Uiso 1 1 calc R . .
H33B H 1.2473 0.3197 0.5123 0.049 Uiso 1 1 calc R . .
C43 C 1.2359(5) 0.4549(5) 0.4653(4) 0.0505(19) Uani 1 1 d . . .
H43A H 1.2479 0.4312 0.4181 0.076 Uiso 1 1 calc R . .
H43B H 1.3090 0.4792 0.5004 0.076 Uiso 1 1 calc R . .
H43C H 1.1786 0.5063 0.4523 0.076 Uiso 1 1 calc R . .
C53 C 1.0484(5) 0.2534(5) 0.5088(4) 0.0415(16) Uani 1 1 d . . .
H53A H 1.1057 0.2027 0.5110 0.050 Uiso 1 1 calc R . .
H53B H 1.0620 0.2763 0.5622 0.050 Uiso 1 1 calc R . .
C63 C 0.9281(5) 0.2100(5) 0.4792(4) 0.0509(18) Uani 1 1 d . . .
H63A H 0.8702 0.2598 0.4749 0.076 Uiso 1 1 calc R . .
H63B H 0.9204 0.1608 0.5152 0.076 Uiso 1 1 calc R . .
H63C H 0.9163 0.1814 0.4283 0.076 Uiso 1 1 calc R . .
C73 C 0.9801(5) 0.4120(5) 0.4512(3) 0.0386(16) Uani 1 1 d . . .
H73A H 0.9043 0.3850 0.4207 0.046 Uiso 1 1 calc R . .
H73B H 0.9972 0.4648 0.4206 0.046 Uiso 1 1 calc R . .
C83 C 0.9688(6) 0.4539(5) 0.5256(4) 0.0459(17) Uani 1 1 d . . .
H83A H 0.9682 0.4022 0.5615 0.069 Uiso 1 1 calc R . .
H83B H 0.8967 0.4902 0.5137 0.069 Uiso 1 1 calc R . .
H83C H 1.0344 0.4963 0.5494 0.069 Uiso 1 1 calc R . .
N4 N 0.5649(4) 0.7042(3) -0.0506(3) 0.0297(11) Uani 1 1 d . . .
C14 C 0.5432(5) 0.6553(4) -0.1284(3) 0.0348(15) Uani 1 1 d . . .
H14A H 0.6120 0.6643 -0.1450 0.042 Uiso 1 1 calc R . .
H14B H 0.4773 0.6870 -0.1669 0.042 Uiso 1 1 calc R . .
C24 C 0.5170(6) 0.5464(5) -0.1286(4) 0.055(2) Uani 1 1 d . . .
H24A H 0.5838 0.5134 -0.0933 0.083 Uiso 1 1 calc R . .
H24B H 0.5012 0.5210 -0.1809 0.083 Uiso 1 1 calc R . .
H24C H 0.4494 0.5363 -0.1117 0.083 Uiso 1 1 calc R . .
C34 C 0.4685(5) 0.6823(5) -0.0160(4) 0.0388(16) Uani 1 1 d . . .
H34A H 0.4840 0.7184 0.0327 0.047 Uiso 1 1 calc R . .
H34B H 0.4716 0.6136 -0.0031 0.047 Uiso 1 1 calc R . .
C44 C 0.3458(5) 0.7064(5) -0.0687(4) 0.0470(18) Uani 1 1 d . . .
H44A H 0.3423 0.7737 -0.0837 0.071 Uiso 1 1 calc R . .
H44B H 0.2906 0.6945 -0.0410 0.071 Uiso 1 1 calc R . .
H44C H 0.3263 0.6664 -0.1150 0.071 Uiso 1 1 calc R . .
C54 C 0.5695(5) 0.8111(4) -0.0649(3) 0.0336(14) Uani 1 1 d . . .
H54A H 0.6267 0.8225 -0.0919 0.040 Uiso 1 1 calc R . .
H54B H 0.4931 0.8314 -0.1000 0.040 Uiso 1 1 calc R . .
C64 C 0.6004(6) 0.8731(5) 0.0061(3) 0.0453(17) Uani 1 1 d . . .
H64A H 0.5408 0.8670 0.0310 0.068 Uiso 1 1 calc R . .
H64B H 0.6055 0.9397 -0.0086 0.068 Uiso 1 1 calc R . .
H64C H 0.6751 0.8528 0.0421 0.068 Uiso 1 1 calc R . .
C74 C 0.6765(4) 0.6690(4) 0.0088(3) 0.0309(14) Uani 1 1 d . . .
H74A H 0.6737 0.5986 0.0112 0.037 Uiso 1 1 calc R . .
H74B H 0.6802 0.6939 0.0601 0.037 Uiso 1 1 calc R . .
C84 C 0.7873(5) 0.6981(5) -0.0077(3) 0.0367(15) Uani 1 1 d . . .
H84A H 0.7860 0.6720 -0.0576 0.055 Uiso 1 1 calc R . .
H84B H 0.8545 0.6731 0.0330 0.055 Uiso 1 1 calc R . .
H84C H 0.7920 0.7678 -0.0090 0.055 Uiso 1 1 calc R . .
OW1 O 0.4092(4) 0.1831(3) 0.3190(3) 0.0558(13) Uani 1 1 d D . .
HW1A H 0.4783 0.1620 0.3487 0.084 Uiso 1 1 d RD . .
HW1B H 0.3974 0.2307 0.3450 0.084 Uiso 1 1 d RD . .
OW2 O 0.3622(3) 0.5300(4) 0.1391(3) 0.0534(13) Uani 1 1 d D . .
HW2A H 0.3977 0.5961 0.1281 0.080 Uiso 1 1 d RD . .
HW2B H 0.4522 0.4870 0.1698 0.080 Uiso 1 1 d RD . .
OW3 O 0.8858(4) 1.1020(4) 0.2631(3) 0.0680(16) Uani 1 1 d D . .
HW3A H 0.8597 1.1708 0.2626 0.102 Uiso 1 1 d RD . .
HW3B H 0.8594 1.0527 0.2869 0.102 Uiso 1 1 d RD . .
OW4 O 0.7809(4) 0.6577(3) -0.1889(2) 0.0509(12) Uani 1 1 d D . .
HW4A H 0.7182 0.6665 -0.2369 0.076 Uiso 1 1 d RD . .
HW4B H 0.8572 0.6380 -0.1978 0.076 Uiso 1 1 d RD . .
OW5 O 0.6365(4) 0.1230(3) 0.3469(3) 0.0543(13) Uani 1 1 d D . .
HW5A H 0.6937 0.1641 0.3213 0.081 Uiso 1 1 d RD . .
HW5B H 0.6629 0.0553 0.3521 0.081 Uiso 1 1 d RD . .
OW6 O 1.0385(6) 1.0360(4) 0.1928(5) 0.118(3) Uani 1 1 d D . .
HW6A H 1.0281 0.9694 0.1706 0.178 Uiso 1 1 d RD . .
HW6B H 0.9762 1.0668 0.2207 0.178 Uiso 1 1 d RD . .

loop_
_atom_site_aniso_label
_atom_site_aniso_U_11
_atom_site_aniso_U_22
_atom_site_aniso_U_33
_atom_site_aniso_U_23
_atom_site_aniso_U_13
_atom_site_aniso_U_12
V1 0.0251(5) 0.0204(5) 0.0242(5) -0.0011(4) 0.0082(4) -0.0005(4)
V2 0.0278(5) 0.0268(6) 0.0270(5) -0.0027(5) 0.0104(4) -0.0023(4)
V3 0.0242(5) 0.0244(6) 0.0251(5) 0.0008(4) 0.0076(4) -0.0012(4)
V4 0.0258(5) 0.0231(6) 0.0277(5) -0.0028(4) 0.0079(4) 0.0015(4)
C1 0.031(3) 0.041(5) 0.031(3) -0.007(3) 0.016(3) -0.011(3)
C2 0.031(3) 0.031(4) 0.030(3) 0.008(3) 0.010(3) 0.000(3)
C3 0.030(3) 0.016(3) 0.029(3) -0.001(3) 0.008(2) -0.006(2)
C4 0.030(3) 0.025(4) 0.029(3) -0.007(3) 0.013(2) -0.005(3)
C5 0.019(3) 0.028(4) 0.027(3) -0.005(3) 0.002(2) -0.009(2)
C6 0.042(3) 0.015(3) 0.033(3) -0.005(3) 0.009(3) -0.004(3)
C7 0.033(3) 0.017(3) 0.028(3) 0.000(3) 0.009(2) -0.005(2)
C8 0.036(3) 0.033(4) 0.027(3) 0.009(3) 0.009(3) 0.011(3)
O1 0.0238(19) 0.028(3) 0.042(2) -0.006(2) 0.0151(16) -0.0062(18)
O2 0.037(2) 0.039(3) 0.062(3) -0.007(2) 0.028(2) -0.010(2)
O3 0.029(2) 0.030(2) 0.031(2) -0.0009(19) 0.0077(17) -0.0077(18)
O4 0.035(2) 0.021(2) 0.032(2) 0.0032(18) 0.0147(17) -0.0006(17)
O5 0.048(2) 0.019(2) 0.041(2) 0.010(2) 0.0168(19) 0.011(2)
O6 0.032(2) 0.024(2) 0.035(2) 0.0012(19) 0.0127(18) -0.0013(18)
O7 0.029(2) 0.023(3) 0.028(2) -0.0008(17) 0.0119(16) -0.0023(17)
O8 0.057(3) 0.027(3) 0.042(3) 0.004(2) 0.029(2) -0.008(2)
O9 0.034(2) 0.025(2) 0.0209(19) 0.0043(17) 0.0076(16) -0.0016(17)
O10 0.036(2) 0.017(2) 0.026(2) -0.0033(17) 0.0136(17) -0.0010(18)
O11 0.053(2) 0.017(2) 0.036(2) -0.010(2) 0.0113(19) -0.006(2)
O12 0.041(2) 0.024(2) 0.036(2) -0.0094(19) 0.0188(19) -0.0063(19)
O13 0.033(2) 0.031(2) 0.035(2) -0.0038(19) 0.0115(17) 0.0013(18)
O14 0.038(2) 0.036(3) 0.028(2) -0.003(2) 0.0108(16) -0.010(2)
015 0.0287(19) 0.031(3) 0.037(2) 0.002(2) 0.0109(17) 0.0007(19)
O16 0.032(2) 0.036(3) 0.038(2) -0.002(2) 0.0090(18) 0.0080(19)
O17 0.0277(18) 0.021(2) 0.035(2) -0.0041(19) 0.0135(16) 0.0037(17)
O18 0.0220(17) 0.030(3) 0.027(2) 0.0004(17) 0.0068(15) 0.0005(16)
O19 0.0273(19) 0.022(2) 0.033(2) -0.0087(18) 0.0077(16) -0.0039(17)
O20 0.0303(18) 0.031(3) 0.028(2) -0.0015(17) 0.0106(15) -0.0041(16)
N1 0.032(3) 0.033(3) 0.035(3) -0.007(2) 0.011(2) -0.006(2)
C11 0.041(4) 0.087(7) 0.120(8) -0.064(6) 0.031(4) -0.012(4)
C21 0.043(4) 0.104(8) 0.171(11) -0.085(8) 0.001(5) -0.002(5)
C31 0.089(5) 0.038(5) 0.046(4) 0.005(4) 0.028(4) 0.019(4)
C41 0.198(11) 0.063(7) 0.077(7) 0.022(5) 0.065(7) 0.051(7)
C51 0.081(5) 0.082(6) 0.061(5) 0.028(5) 0.049(4) 0.025(5)
C61 0.125(8) 0.095(8) 0.054(5) 0.024(5) 0.019(5) 0.031(6)
C71 0.049(4) 0.044(5) 0.047(4) -0.007(3) 0.025(3) 0.013(3)
C81 0.094(6) 0.060(6) 0.056(5) -0.005(4) 0.022(4) -0.006(5)
N2 0.037(3) 0.033(3) 0.041(3) 0.003(2) 0.026(2) 0.007(2)
C12 0.44(3) 0.42(3) 0.095(9) 0.152(14) 0.164(14) 0.39(3)
C22 0.092(6) 0.110(8) 0.043(5) 0.020(5) -0.020(4) -0.055(6)
C32 0.114(8) 0.069(8) 0.131(9) 0.000(7) 0.060(7) 0.020(6)
C42 0.075(6) 0.101(9) 0.152(10) 0.091(8) 0.054(6) 0.022(6)
C52 0.079(6) 0.082(7) 0.109(8) -0.007(6) 0.022(6) 0.003(5)
C62 0.054(4) 0.126(8) 0.049(5) -0.013(5) 0.011(4) 0.024(5)
C72 0.080(6) 0.080(7) 0.083(7) -0.012(5) 0.007(5) 0.017(5)
C82 0.037(4) 0.045(5) 0.092(6) 0.015(4) 0.024(4) -0.005(3)
N3 0.036(3) 0.040(3) 0.025(3) 0.002(2) 0.011(2) 0.004(2)
C13 0.047(4) 0.049(4) 0.017(3) -0.003(3) 0.006(3) 0.001(3)
C23 0.056(4) 0.062(5) 0.033(3) -0.002(4) 0.020(3) 0.001(4)
C33 0.042(3) 0.046(4) 0.033(3) -0.004(3) 0.010(3) 0.008(3)
C43 0.040(4) 0.061(5) 0.054(4) -0.015(4) 0.020(3) -0.007(3)
C53 0.052(4) 0.034(4) 0.037(4) 0.015(3) 0.012(3) 0.017(3)
C63 0.054(4) 0.047(5) 0.053(4) 0.014(4) 0.020(3) 0.002(4)
C73 0.037(3) 0.041(4) 0.034(4) 0.009(3) 0.007(3) 0.013(3)
C83 0.051(4) 0.050(5) 0.038(4) 0.002(3) 0.016(3) 0.014(3)
N4 0.030(2) 0.033(3) 0.026(2) -0.002(2) 0.0088(19) 0.002(2)
C14 0.044(3) 0.030(4) 0.030(3) 0.003(3) 0.011(3) 0.002(3)
C24 0.074(5) 0.038(5) 0.047(4) -0.007(3) 0.010(4) 0.002(4)
C34 0.035(3) 0.046(4) 0.037(3) 0.008(3) 0.014(3) -0.008(3)
C44 0.039(3) 0.055(5) 0.048(4) 0.018(4) 0.014(3) 0.000(3)
C54 0.039(3) 0.026(4) 0.034(3) 0.009(3) 0.009(3) 0.003(3)
C64 0.067(4) 0.025(4) 0.035(3) -0.002(3) 0.003(3) 0.009(3)
C74 0.034(3) 0.031(4) 0.027(3) 0.010(3) 0.008(2) 0.007(3)
C84 0.033(3) 0.039(4) 0.035(3) 0.003(3) 0.007(3) -0.004(3)
OW1 0.043(2) 0.050(3) 0.068(3) -0.010(3) 0.008(2) 0.002(2)
OW2 0.034(2) 0.059(3) 0.063(3) 0.008(3) 0.010(2) -0.007(2)
OW3 0.089(3) 0.032(3) 0.112(4) 0.002(3) 0.074(3) -0.004(3)
OW4 0.045(2) 0.061(3) 0.050(3) -0.011(3) 0.018(2) 0.001(2)
OW5 0.055(3) 0.037(3) 0.083(4) 0.007(3) 0.039(2) 0.011(2)
OW6 0.123(5) 0.048(4) 0.245(9) -0.054(5) 0.144(6) -0.036(4)

loop_
_atom_type_symbol
_atom_type_description
_atom_type_scat_dispersion_real
_atom_type_scat_dispersion_imag
_atom_type_scat_source
C C 0.0033 0.0016 'International Tables Vol C Tables 4.2.6.8 and 6.1.1.4'
H H 0.0000 0.0000 'International Tables Vol C Tables 4.2.6.8 and 6.1.1.4'
N N 0.0061 0.0033 'International Tables Vol C Tables 4.2.6.8 and 6.1.1.4'
O O 0.0106 0.0060 'International Tables Vol C Tables 4.2.6.8 and 6.1.1.4'
V V 0.3005 0.5294 'International Tables Vol C Tables 4.2.6.8 and 6.1.1.4'

loop_
_geom_angle_atom_site_label_1
_geom_angle_atom_site_label_2
_geom_angle_atom_site_label_3
_geom_angle
_geom_angle_site_symmetry_1
_geom_angle_site_symmetry_3
_geom_angle_publ_flag
O13 V1 O17 105.39(18) . . ?
O13 V1 O18 102.61(18) . . ?
O17 V1 O18 98.93(16) . . ?
O13 V1 O4 110.64(18) . . ?
O17 V1 O4 141.79(16) . . ?
O18 V1 O4 85.49(16) . . ?
O13 V1 O6 93.21(18) . . ?
O17 V1 O6 88.32(16) . . ?
O18 V1 O6 160.06(16) . . ?
O4 V1 O6 77.53(15) . . ?
O13 V1 V3 138.16(14) . . ?
O17 V1 V3 32.89(12) . . ?
O18 V1 V3 86.95(11) . . ?
O4 V1 V3 110.67(12) . . ?
O6 V1 V3 89.30(11) . . ?
O14 V2 O20 103.51(18) . . ?
O14 V2 O3 100.95(19) . . ?
O20 V2 O3 98.52(17) . . ?
O14 V2 O19 104.01(19) . . ?
O20 V2 O19 91.65(17) . . ?
O3 V2 O19 149.97(15) . . ?
O14 V2 O1 99.32(17) . . ?
O20 V2 O1 157.14(17) . . ?
O3 V2 O1 78.12(16) . . ?
O19 V2 O1 81.58(16) . . ?
O14 V2 V4 110.52(15) . . ?
O20 V2 V4 60.42(12) . . ?
O3 V2 V4 145.14(12) . . ?
O19 V2 V4 31.26(11) . . ?
O1 V2 V4 110.08(12) . . ?
015 V3 O20 103.22(19) . . ?
015 V3 O9 100.99(18) . . ?
O20 V3 O9 99.74(17) . . ?
015 V3 O17 103.79(18) . . ?
O20 V3 O17 91.75(16) . . ?
O9 V3 O17 149.44(16) . . ?
015 V3 O7 100.74(17) . . ?
O20 V3 O7 155.91(16) . . ?
O9 V3 O7 77.96(15) . . ?
O17 V3 O7 80.09(16) . . ?
015 V3 V1 109.78(15) . . ?
O20 V3 V1 61.39(12) . . ?
O9 V3 V1 146.62(11) . . ?
O17 V3 V1 30.37(11) . . ?
O7 V3 V1 107.76(11) . . ?
O16 V4 O19 107.16(19) . . ?
O16 V4 O18 102.18(18) . . ?
O19 V4 O18 98.18(17) . . ?
O16 V4 O10 108.40(18) . . ?
O19 V4 O10 142.20(16) . . ?
O18 V4 O10 86.55(15) . . ?
O16 V4 O12 93.45(19) . . ?
O19 V4 O12 87.53(16) . . ?
O18 V4 O12 160.85(15) . . ?
O10 V4 O12 77.98(15) . . ?
O16 V4 V2 140.33(15) . . ?
O19 V4 V2 33.25(11) . . ?
O18 V4 V2 86.80(11) . . ?
O10 V4 V2 110.68(11) . . ?
O12 V4 V2 88.17(12) . . ?
O2 C1 O1 125.6(5) . . ?
O2 C1 C2 121.1(6) . . ?
O1 C1 C2 113.2(5) . . ?
O3 C2 C1 105.0(5) . . ?
O3 C2 C3 107.3(4) . . ?
C1 C2 C3 109.7(4) . . ?
O4 C3 C2 108.8(4) . . ?
O4 C3 C4 109.3(4) . . ?
C2 C3 C4 110.0(4) . . ?
O5 C4 O6 126.8(5) . . ?
O5 C4 C3 120.2(5) . . ?
O6 C4 C3 113.0(5) . . ?
O8 C5 O7 125.7(5) . . ?
O8 C5 C6 123.4(5) . . ?
O7 C5 C6 110.9(5) . . ?
O9 C6 C5 107.5(4) . . ?
O9 C6 C7 108.6(4) . . ?
C5 C6 C7 107.7(4) . . ?
O10 C7 C8 109.7(4) . . ?
O10 C7 C6 105.9(4) . . ?
C8 C7 C6 110.1(4) . . ?
O11 C8 O12 124.9(5) . . ?
O11 C8 C7 120.9(5) . . ?
O12 C8 C7 114.1(5) . . ?
C1 O1 V2 113.9(3) . . ?
C2 O3 V2 112.3(3) . . ?
C3 O4 V1 119.3(3) . . ?
C4 O6 V1 118.7(4) . . ?
C5 O7 V3 113.7(3) . . ?
C6 O9 V3 112.3(3) . . ?
C7 O10 V4 118.7(3) . . ?
C8 O12 V4 117.1(4) . . ?
V1 O17 V3 116.74(19) . . ?
V4 O18 V1 131.82(19) . . ?
V4 O19 V2 115.49(19) . . ?
V3 O20 V2 174.8(2) . . ?
C51 N1 C31 104.3(5) . . ?
C51 N1 C11 112.3(6) . . ?
C31 N1 C11 111.7(6) . . ?
C51 N1 C71 112.7(5) . . ?
C31 N1 C71 111.5(5) . . ?
C11 N1 C71 104.6(5) . . ?
N1 C11 C21 113.9(6) . . ?
N1 C31 C41 119.0(7) . . ?
N1 C51 C61 113.2(6) . . ?
C81 C71 N1 114.1(5) . . ?
C12 N2 C32 128.9(13) . . ?
C12 N2 C72 106.2(10) . . ?
C32 N2 C72 105.5(6) . . ?
C12 N2 C52 100.5(8) . . ?
C32 N2 C52 107.4(7) . . ?
C72 N2 C52 106.5(6) . . ?
N2 C12 C22 105.5(8) . . ?
N2 C32 C42 108.3(7) . . ?
C62 C52 N2 115.8(7) . . ?
N2 C72 C82 112.7(7) . . ?
C73 N3 C13 107.0(4) . . ?
C73 N3 C53 110.3(4) . . ?
C13 N3 C53 111.6(5) . . ?
C73 N3 C33 111.9(5) . . ?
C13 N3 C33 110.3(4) . . ?
C53 N3 C33 105.8(4) . . ?
C23 C13 N3 115.5(5) . . ?
C43 C33 N3 115.5(5) . . ?
C63 C53 N3 115.0(5) . . ?
N3 C73 C83 116.4(5) . . ?
C14 N4 C54 106.7(4) . . ?
C14 N4 C74 111.5(4) . . ?
C54 N4 C74 111.5(4) . . ?
C14 N4 C34 111.6(4) . . ?
C54 N4 C34 110.1(4) . . ?
C74 N4 C34 105.7(4) . . ?
N4 C14 C24 114.7(5) . . ?
N4 C34 C44 114.8(5) . . ?
C64 C54 N4 115.6(5) . . ?
N4 C74 C84 114.7(4) . . ?

loop_
_geom_bond_atom_site_label_1
_geom_bond_atom_site_label_2
_geom_bond_distance
_geom_bond_site_symmetry_2
_geom_bond_publ_flag
V1 O13 1.618(4) . ?
V1 O17 1.759(4) . ?
V1 O18 1.828(4) . ?
V1 O4 1.963(4) . ?
V1 O6 2.070(4) . ?
V1 V3 3.1064(15) . ?
V2 O14 1.618(4) . ?
V2 O20 1.854(4) . ?
V2 O3 1.869(4) . ?
V2 O19 1.884(4) . ?
V2 O1 2.059(4) . ?
V2 V4 3.1017(15) . ?
V3 015 1.602(4) . ?
V3 O20 1.838(4) . ?
V3 O9 1.882(4) . ?
V3 O17 1.889(4) . ?
V3 O7 2.070(4) . ?
V4 O16 1.617(4) . ?
V4 O19 1.783(4) . ?
V4 O18 1.823(4) . ?
V4 O10 1.962(4) . ?
V4 O12 2.070(4) . ?
C1 O2 1.257(7) . ?
C1 O1 1.285(7) . ?
C1 C2 1.522(8) . ?
C2 O3 1.442(7) . ?
C2 C3 1.538(8) . ?
C3 O4 1.401(7) . ?
C3 C4 1.563(7) . ?
C4 O5 1.245(7) . ?
C4 O6 1.269(7) . ?
C5 O8 1.225(7) . ?
C5 O7 1.308(7) . ?
C5 C6 1.553(8) . ?
C6 O9 1.398(7) . ?
C6 C7 1.570(7) . ?
C7 O10 1.402(6) . ?
C7 C8 1.535(8) . ?
C8 O11 1.254(7) . ?
C8 O12 1.291(7) . ?
N1 C51 1.510(8) . ?
N1 C31 1.515(8) . ?
N1 C11 1.531(8) . ?
N1 C71 1.542(7) . ?
C11 C21 1.560(11) . ?
C31 C41 1.523(11) . ?
C51 C61 1.542(11) . ?
C71 C81 1.535(10) . ?
N2 C12 1.331(13) . ?
N2 C32 1.490(11) . ?
N2 C72 1.520(10) . ?
N2 C52 1.586(10) . ?
C12 C22 1.856(19) . ?
C32 C42 1.672(12) . ?
C52 C62 1.447(11) . ?
C72 C82 1.561(11) . ?
N3 C73 1.497(7) . ?
N3 C13 1.525(7) . ?
N3 C53 1.536(8) . ?
N3 C33 1.546(8) . ?
C13 C23 1.508(9) . ?
C33 C43 1.530(9) . ?
C53 C63 1.521(9) . ?
C73 C83 1.530(8) . ?
N4 C14 1.525(7) . ?
N4 C54 1.526(8) . ?
N4 C74 1.527(7) . ?
N4 C34 1.537(7) . ?
C14 C24 1.560(9) . ?
C34 C44 1.538(8) . ?
C54 C64 1.508(8) . ?
C74 C84 1.534(8) . ?
